data_7048018
loop_
_publ_author_name
'Suter, Riccardo'
'Swidan, Ala'aeddeen'
'Zijlstra, Harmen S.'
'Macdonald, Charles L. B.'
'McIndoe, J. Scott'
'Burford, Neil'

_publ_section_title
;
 Synthesis, characterization and mass-spectrometric analysis of
 [LSn(IV)F<sub>4-x</sub>]<sup>x+</sup> salts [L = tris
 ((1-ethyl-benzoimidazol-2-yl)methyl)amine, x = 1-4].
;
_journal_issue 46
_journal_name_full 'Dalton transactions (Cambridge, England : 2003)'
_journal_page_first 16729
_journal_page_last 16736
_journal_paper_doi 10.1039/c8dt03908a
_journal_volume 47
_journal_year 2018
_chemical_formula_moiety 'C30 H33 F2 N7 Sn, 2(C F3 O3 S), 1.5(C2 H3 N)'
_chemical_formula_sum 'C35 H37.5 F8 N8.5 O6 S2 Sn'
_chemical_formula_weight 1008.04
_space_group_crystal_system monoclinic
_space_group_IT_number 14
_space_group_name_Hall '-P 2ybc'
_space_group_name_H-M_alt 'P 1 21/c 1'
_symmetry_space_group_name_Hall '-P 2ybc'
_symmetry_space_group_name_H-M 'P 1 21/c 1'
_atom_sites_solution_hydrogens geom
_atom_sites_solution_primary dual
_audit_creation_date 2018-09-24
_audit_creation_method
;
Olex2 1.2
(compiled 2018.05.29 svn.r3508 for OlexSys, GUI svn.r5506)
;
_audit_update_record
;
2018-09-25 deposited with the CCDC.
2018-11-07 downloaded from the CCDC.
;
_cell_angle_alpha 90
_cell_angle_beta 92.894(2)
_cell_angle_gamma 90
_cell_formula_units_Z 4
_cell_length_a 14.3989(11)
_cell_length_b 15.9087(13)
_cell_length_c 18.4727(14)
_cell_measurement_reflns_used 9845
_cell_measurement_temperature 170.0
_cell_measurement_theta_max 26.21
_cell_measurement_theta_min 2.86
_cell_volume 4226.1(6)
_computing_cell_refinement 'SAINT v8.37A (Bruker, 2015)'
_computing_data_collection Bruker
_computing_data_reduction 'SAINT v8.37A (Bruker, 2015)'
_computing_molecular_graphics 'Olex2 (Dolomanov et al., 2009)'
_computing_publication_material 'Olex2 (Dolomanov et al., 2009)'
_computing_structure_refinement 'XL (Sheldrick, 2008)'
_computing_structure_solution 'XT (Sheldrick, 2015)'
_diffrn_ambient_temperature 170.0
_diffrn_measured_fraction_theta_full 0.998
_diffrn_measured_fraction_theta_max 0.998
_diffrn_measurement_device_type 'Bruker APEX3 Photon 100'
_diffrn_measurement_method '\f and \w scans'
_diffrn_radiation_type MoK\a
_diffrn_radiation_wavelength 0.71073
_diffrn_reflns_av_R_equivalents 0.0646
_diffrn_reflns_av_unetI/netI 0.0201
_diffrn_reflns_Laue_measured_fraction_full 0.998
_diffrn_reflns_Laue_measured_fraction_max 0.998
_diffrn_reflns_limit_h_max 17
_diffrn_reflns_limit_h_min -17
_diffrn_reflns_limit_k_max 18
_diffrn_reflns_limit_k_min -18
_diffrn_reflns_limit_l_max 21
_diffrn_reflns_limit_l_min -21
_diffrn_reflns_number 142018
_diffrn_reflns_point_group_measured_fraction_full 0.998
_diffrn_reflns_point_group_measured_fraction_max 0.998
_diffrn_reflns_theta_full 24.999
_diffrn_reflns_theta_max 24.999
_diffrn_reflns_theta_min 2.865
_diffrn_standards_number 0
_exptl_absorpt_coefficient_mu 0.793
_exptl_absorpt_correction_T_max 0.7454
_exptl_absorpt_correction_T_min 0.7097
_exptl_absorpt_correction_type multi-scan
_exptl_absorpt_process_details
'SADABS-2016/2 (Bruker,2016/2) was used for absorption correction. wR2(int) was 0.0747 before and 0.0681 after correction. The Ratio of minimum to maximum transmission is 0.9521. The \l/2 correction factor is Not present.'
_exptl_crystal_colour colourless
_exptl_crystal_colour_primary colourless
_exptl_crystal_density_diffrn 1.584
_exptl_crystal_description prism
_exptl_crystal_F_000 2036
_exptl_crystal_size_max 0.27
_exptl_crystal_size_mid 0.24
_exptl_crystal_size_min 0.21
_refine_diff_density_max 1.677
_refine_diff_density_min -0.798
_refine_diff_density_rms 0.150
_refine_ls_extinction_method none
_refine_ls_goodness_of_fit_ref 1.232
_refine_ls_hydrogen_treatment constr
_refine_ls_matrix_type full
_refine_ls_number_parameters 564
_refine_ls_number_reflns 7423
_refine_ls_number_restraints 3
_refine_ls_restrained_S_all 1.232
_refine_ls_R_factor_all 0.1098
_refine_ls_R_factor_gt 0.0692
_refine_ls_shift/su_max 0.001
_refine_ls_shift/su_mean 0.000
_refine_ls_structure_factor_coef Fsqd
_refine_ls_weighting_details 'w=1/[\s^2^(Fo^2^)+51.3073P] where P=(Fo^2^+2Fc^2^)/3'
_refine_ls_weighting_scheme calc
_refine_ls_wR_factor_gt 0.1308
_refine_ls_wR_factor_ref 0.1768
_reflns_Friedel_coverage 0.000
_reflns_number_gt 5607
_reflns_number_total 7423
_reflns_threshold_expression 'I > 2\s(I)'
_cod_data_source_file c8dt03908a2.cif
_cod_data_source_block asrs11058_1_p21c
_cod_depositor_comments 'Adding full bibliography for 7048015--7048019.cif.'
_cod_original_formula_sum 'C35 H37.50 F8 N8.50 O6 S2 Sn'
_cod_database_code 7048018
_shelx_shelxl_version_number 2016/6
_shelx_space_group_comment
;
The symmetry employed for this shelxl refinement is uniquely defined
by the following loop, which should always be used as a source of
symmetry information in preference to the above space-group names.
They are only intended as comments.
;
_shelx_estimated_absorpt_t_max 0.851
_shelx_estimated_absorpt_t_min 0.814
_olex2_refinement_description
;
1. Fixed Uiso
 At 1.2 times of:
  All C(H) groups, All C(H,H) groups
 At 1.5 times of:
  All C(H,H,H) groups
2. Rigid bond restraints
 N9, C33, C34
 with sigma for 1-2 distances of 0.002 and sigma for 1-3 distances of 0.002
3. Others
 Fixed Sof: C34(0.5) H34a(0.5) H34b(0.5) H34c(0.5) C33(0.5) N9(0.5)
4.a Secondary CH2 refined with riding coordinates:
 C1(H1a,H1b), C5(H5a,H5b), C3(H3a,H3b), C29(H29a,H29b), C25(H25a,H25b),
 C27(H27a,H27b)
4.b Aromatic/amide H refined with riding coordinates:
 C11(H11), C10(H10), C21(H21), C23(H23), C20(H20), C22(H22), C8(H8), C9(H9),
 C17(H17), C16(H16), C14(H14), C15(H15)
4.c Idealised Me refined as rotating group:
 C26(H26a,H26b,H26c), C32(H32a,H32b,H32c), C30(H30a,H30b,H30c), C28(H28a,H28b,
 H28c), C34(H34a,H34b,H34c)
;
_olex2_submission_special_instructions 'No special instructions were received'

loop_
_space_group_symop_operation_xyz
'x, y, z'
'-x, y+1/2, -z+1/2'
'-x, -y, -z'
'x, -y-1/2, z-1/2'

loop_
_atom_site_label
_atom_site_type_symbol
_atom_site_fract_x
_atom_site_fract_y
_atom_site_fract_z
_atom_site_U_iso_or_equiv
_atom_site_adp_type
_atom_site_occupancy
_atom_site_site_symmetry_order
_atom_site_calc_flag
_atom_site_refinement_flags_posn
_atom_site_refinement_flags_adp
_atom_site_refinement_flags_occupancy
_atom_site_disorder_assembly
_atom_site_disorder_group
Sn1 Sn 0.90373(4) 0.56788(3) 0.54860(3) 0.03404(17) Uani 1 1 d . . . . .
S2 S 1.17731(15) 0.79163(13) 0.51049(11) 0.0403(5) Uani 1 1 d . . . . .
S1 S 1.50629(14) 0.58292(14) 0.38285(11) 0.0401(5) Uani 1 1 d . . . . .
F2 F 0.9513(3) 0.4525(3) 0.5415(2) 0.0386(10) Uani 1 1 d . . . . .
N2 N 0.8538(4) 0.5536(4) 0.4377(3) 0.0265(13) Uani 1 1 d . . . . .
F1 F 1.0059(4) 0.6450(4) 0.5689(3) 0.0615(15) Uani 1 1 d . . . . .
N4 N 0.8924(4) 0.5375(4) 0.6611(3) 0.0298(14) Uani 1 1 d . . . . .
N1 N 0.7620(5) 0.4943(4) 0.5557(3) 0.0309(14) Uani 1 1 d . . . . .
O2 O 1.5994(4) 0.5790(5) 0.4137(3) 0.0594(19) Uani 1 1 d . . . . .
O5 O 1.1256(5) 0.7378(5) 0.4591(3) 0.0590(18) Uani 1 1 d . . . . .
N3 N 0.8041(5) 0.6658(4) 0.5534(3) 0.0386(16) Uani 1 1 d . . . . .
O6 O 1.1338(5) 0.8703(4) 0.5257(4) 0.0568(17) Uani 1 1 d . . . . .
N5 N 0.7636(4) 0.4883(4) 0.3555(3) 0.0329(14) Uani 1 1 d . . . . .
O1 O 1.4373(4) 0.6030(4) 0.4337(3) 0.0509(16) Uani 1 1 d . . . . .
F6 F 1.3364(4) 0.8673(4) 0.5028(4) 0.0800(19) Uani 1 1 d . . . . .
F8 F 1.2541(5) 0.8697(5) 0.4046(3) 0.0809(19) Uani 1 1 d . . . . .
N7 N 0.8414(4) 0.4544(4) 0.7460(3) 0.0342(15) Uani 1 1 d . . . . .
O3 O 1.4802(5) 0.5190(5) 0.3309(3) 0.0605(18) Uani 1 1 d . . . . .
C12 C 0.8750(5) 0.5822(4) 0.3701(3) 0.0248(15) Uani 1 1 d . . . . .
N6 N 0.6595(6) 0.7104(5) 0.5535(4) 0.0471(18) Uani 1 1 d . . . . .
C2 C 0.7864(5) 0.4972(5) 0.4261(4) 0.0297(16) Uani 1 1 d . . . . .
O4 O 1.2177(6) 0.7473(5) 0.5718(4) 0.075(2) Uani 1 1 d . . . . .
C19 C 0.9384(5) 0.5596(4) 0.7267(3) 0.0251(15) Uani 1 1 d . . . . .
C1 C 0.7463(5) 0.4480(5) 0.4858(4) 0.0294(16) Uani 1 1 d . . . . .
H1A H 0.776293 0.392007 0.489436 0.035 Uiso 1 1 calc R . . . .
H1B H 0.678824 0.439611 0.475342 0.035 Uiso 1 1 calc R . . . .
C5 C 0.7763(5) 0.4341(5) 0.6175(4) 0.0306(16) Uani 1 1 d . . . . .
H5A H 0.715639 0.417978 0.636307 0.037 Uiso 1 1 calc R . . . .
H5B H 0.807515 0.382523 0.601030 0.037 Uiso 1 1 calc R . . . .
C6 C 0.8351(5) 0.4764(5) 0.6754(4) 0.0298(16) Uani 1 1 d . . . . .
C24 C 0.9062(5) 0.5064(5) 0.7802(4) 0.0330(17) Uani 1 1 d . . . . .
F7 F 1.3217(5) 0.7553(5) 0.4391(5) 0.109(3) Uani 1 1 d . . . . .
F3 F 1.5333(6) 0.7435(5) 0.3684(5) 0.114(3) Uani 1 1 d . . . . .
C3 C 0.6876(5) 0.5553(5) 0.5705(4) 0.0320(17) Uani 1 1 d . . . . .
H3A H 0.670453 0.549225 0.621423 0.038 Uiso 1 1 calc R . . . .
H3B H 0.631895 0.542570 0.538814 0.038 Uiso 1 1 calc R . . . .
C4 C 0.7171(6) 0.6438(5) 0.5578(4) 0.0338(18) Uani 1 1 d . . . . .
C7 C 0.8187(5) 0.5436(5) 0.3180(4) 0.0333(17) Uani 1 1 d . . . . .
F4 F 1.5752(7) 0.6676(7) 0.2786(4) 0.129(4) Uani 1 1 d . . . . .
F5 F 1.4296(7) 0.6934(5) 0.2947(5) 0.124(3) Uani 1 1 d . . . . .
C11 C 0.9412(6) 0.6427(5) 0.3510(4) 0.0380(19) Uani 1 1 d . . . . .
H11 H 0.979823 0.670410 0.386784 0.046 Uiso 1 1 calc R . . . .
C10 C 0.9472(7) 0.6599(5) 0.2781(4) 0.046(2) Uani 1 1 d . . . . .
H10 H 0.992537 0.698370 0.262551 0.056 Uiso 1 1 calc R . . . .
C21 C 1.0385(6) 0.6255(5) 0.8134(4) 0.0384(19) Uani 1 1 d . . . . .
H21 H 1.084088 0.666579 0.826736 0.046 Uiso 1 1 calc R . . . .
C23 C 0.9382(6) 0.5123(5) 0.8525(4) 0.0365(18) Uani 1 1 d . . . . .
H23 H 0.915482 0.477144 0.889203 0.044 Uiso 1 1 calc R . . . .
C20 C 1.0069(6) 0.6191(5) 0.7425(4) 0.0367(18) Uani 1 1 d . . . . .
H20 H 1.030740 0.653740 0.705906 0.044 Uiso 1 1 calc R . . . .
C22 C 1.0047(6) 0.5726(5) 0.8667(4) 0.0392(19) Uani 1 1 d . . . . .
H22 H 1.029159 0.578760 0.915182 0.047 Uiso 1 1 calc R . . . .
C18 C 0.8062(7) 0.7532(5) 0.5447(4) 0.043(2) Uani 1 1 d . . . . .
C8 C 0.8213(6) 0.5628(6) 0.2442(4) 0.042(2) Uani 1 1 d . . . . .
H8 H 0.780465 0.537250 0.208687 0.051 Uiso 1 1 calc R . . . .
C29 C 0.7880(6) 0.3891(6) 0.7813(5) 0.044(2) Uani 1 1 d . . . . .
H29A H 0.828807 0.359697 0.817860 0.053 Uiso 1 1 calc R . . . .
H29B H 0.765641 0.347309 0.744758 0.053 Uiso 1 1 calc R . . . .
C25 C 0.6906(5) 0.4347(6) 0.3211(5) 0.044(2) Uani 1 1 d . . . . .
H25A H 0.652187 0.468586 0.285967 0.053 Uiso 1 1 calc R . . . .
H25B H 0.649608 0.413708 0.358524 0.053 Uiso 1 1 calc R . . . .
C9 C 0.8858(7) 0.6201(6) 0.2267(5) 0.052(2) Uani 1 1 d . . . . .
H9 H 0.890208 0.634352 0.177035 0.063 Uiso 1 1 calc R . . . .
C17 C 0.8797(8) 0.8070(5) 0.5343(4) 0.051(3) Uani 1 1 d . . . . .
H17 H 0.941939 0.787600 0.532706 0.062 Uiso 1 1 calc R . . . .
C31 C 0.7371(7) 0.6697(6) 0.7822(5) 0.052(2) Uani 1 1 d . . . . .
C13 C 0.7158(8) 0.7816(6) 0.5452(4) 0.054(3) Uani 1 1 d . . . . .
C26 C 0.7320(7) 0.3605(6) 0.2820(5) 0.052(2) Uani 1 1 d . . . . .
H26A H 0.771079 0.381219 0.243930 0.078 Uiso 1 1 calc GR . . . .
H26B H 0.681763 0.325819 0.260276 0.078 Uiso 1 1 calc GR . . . .
H26C H 0.769797 0.326791 0.316730 0.078 Uiso 1 1 calc GR . . . .
C32 C 0.7633(8) 0.7042(7) 0.8519(5) 0.065(3) Uani 1 1 d . . . . .
H32A H 0.755853 0.765399 0.850483 0.097 Uiso 1 1 calc GR . . . .
H32B H 0.828459 0.690277 0.864520 0.097 Uiso 1 1 calc GR . . . .
H32C H 0.723664 0.680467 0.888297 0.097 Uiso 1 1 calc GR . . . .
C27 C 0.5571(7) 0.7107(7) 0.5565(5) 0.058(3) Uani 1 1 d . . . . .
H27A H 0.533344 0.654879 0.540882 0.069 Uiso 1 1 calc R . . . .
H27B H 0.531512 0.752618 0.521228 0.069 Uiso 1 1 calc R . . . .
C16 C 0.8565(10) 0.8914(6) 0.5262(5) 0.067(3) Uani 1 1 d . . . . .
H16 H 0.904739 0.930961 0.519371 0.081 Uiso 1 1 calc R . . . .
C30 C 0.7053(7) 0.4263(7) 0.8180(5) 0.062(3) Uani 1 1 d . . . . .
H30A H 0.662790 0.452339 0.781504 0.092 Uiso 1 1 calc GR . . . .
H30B H 0.727136 0.468879 0.853268 0.092 Uiso 1 1 calc GR . . . .
H30C H 0.672676 0.381655 0.843052 0.092 Uiso 1 1 calc GR . . . .
C36 C 1.2782(7) 0.8217(6) 0.4618(5) 0.051(2) Uani 1 1 d . . . . .
C14 C 0.6920(10) 0.8658(7) 0.5388(6) 0.071(3) Uani 1 1 d . . . . .
H14 H 0.629876 0.885084 0.541840 0.085 Uiso 1 1 calc R . . . .
N8 N 0.7186(8) 0.6423(8) 0.7276(5) 0.098(4) Uani 1 1 d . . . . .
C15 C 0.7660(12) 0.9201(7) 0.5277(5) 0.083(4) Uani 1 1 d . . . . .
H15 H 0.753911 0.978342 0.521031 0.099 Uiso 1 1 calc R . . . .
C28 C 0.5213(9) 0.7300(7) 0.6285(5) 0.070(3) Uani 1 1 d . . . . .
H28A H 0.453226 0.732811 0.624516 0.105 Uiso 1 1 calc GR . . . .
H28B H 0.546222 0.784198 0.645658 0.105 Uiso 1 1 calc GR . . . .
H28C H 0.540729 0.685813 0.662985 0.105 Uiso 1 1 calc GR . . . .
C35 C 1.5123(9) 0.6775(9) 0.3269(7) 0.079(4) Uani 1 1 d . . . . .
C34 C 0.514(2) 0.991(3) 0.5171(17) 0.097(10) Uani 0.5 1 d . U P A -1
H34A H 0.493962 0.939314 0.540088 0.145 Uiso 0.5 1 calc GR . P A -1
H34B H 0.473287 1.037674 0.530867 0.145 Uiso 0.5 1 calc GR . P A -1
H34C H 0.578129 1.004018 0.533059 0.145 Uiso 0.5 1 calc GR . P A -1
C33 C 0.506(2) 0.980(3) 0.428(2) 0.107(11) Uani 0.5 1 d . U P A -1
N9 N 0.493(3) 0.967(3) 0.3664(19) 0.178(18) Uani 0.5 1 d . U P A -1

loop_
_atom_site_aniso_label
_atom_site_aniso_U_11
_atom_site_aniso_U_22
_atom_site_aniso_U_33
_atom_site_aniso_U_23
_atom_site_aniso_U_13
_atom_site_aniso_U_12
Sn1 0.0436(3) 0.0350(3) 0.0230(3) 0.0014(2) -0.0037(2) -0.0094(3)
S2 0.0488(12) 0.0335(11) 0.0378(11) -0.0048(9) -0.0037(9) -0.0001(9)
S1 0.0346(11) 0.0514(13) 0.0345(10) 0.0045(9) 0.0016(8) 0.0041(9)
F2 0.037(2) 0.044(3) 0.035(2) 0.000(2) -0.0027(19) 0.000(2)
N2 0.028(3) 0.031(3) 0.020(3) 0.008(2) -0.001(2) -0.004(3)
F1 0.060(3) 0.067(4) 0.058(3) -0.019(3) 0.006(3) -0.021(3)
N4 0.039(4) 0.029(3) 0.022(3) -0.001(2) -0.004(3) -0.010(3)
N1 0.045(4) 0.031(3) 0.017(3) -0.004(2) -0.005(3) -0.012(3)
O2 0.041(3) 0.092(5) 0.045(4) -0.006(3) -0.002(3) 0.025(4)
O5 0.057(4) 0.079(5) 0.041(3) -0.009(3) 0.006(3) 0.016(4)
N3 0.064(5) 0.036(4) 0.015(3) -0.002(3) -0.002(3) -0.005(3)
O6 0.063(4) 0.048(4) 0.058(4) -0.014(3) -0.001(3) 0.013(3)
N5 0.037(4) 0.038(4) 0.023(3) -0.007(3) -0.006(3) 0.001(3)
O1 0.037(3) 0.056(4) 0.061(4) -0.012(3) 0.016(3) -0.006(3)
F6 0.069(4) 0.080(4) 0.090(5) -0.009(4) -0.013(3) -0.027(4)
F8 0.098(5) 0.091(5) 0.054(4) 0.007(3) 0.006(3) -0.013(4)
N7 0.039(4) 0.040(4) 0.023(3) 0.004(3) -0.001(3) -0.002(3)
O3 0.062(4) 0.070(5) 0.050(4) -0.016(3) 0.003(3) -0.006(4)
C12 0.028(4) 0.030(4) 0.016(3) -0.004(3) 0.001(3) 0.005(3)
N6 0.064(5) 0.046(4) 0.031(4) -0.002(3) -0.006(3) 0.009(4)
C2 0.032(4) 0.031(4) 0.026(4) -0.002(3) 0.001(3) 0.004(3)
O4 0.107(6) 0.053(4) 0.061(4) 0.015(4) -0.023(4) 0.006(4)
C19 0.035(4) 0.027(4) 0.012(3) 0.004(3) -0.003(3) -0.006(3)
C1 0.034(4) 0.034(4) 0.020(3) -0.007(3) 0.001(3) -0.002(3)
C5 0.035(4) 0.030(4) 0.027(4) 0.005(3) 0.000(3) -0.006(3)
C6 0.030(4) 0.026(4) 0.033(4) -0.002(3) -0.005(3) -0.005(3)
C24 0.039(4) 0.032(4) 0.028(4) -0.002(3) -0.005(3) -0.005(3)
F7 0.072(5) 0.086(5) 0.172(8) -0.050(5) 0.036(5) 0.017(4)
F3 0.137(7) 0.070(5) 0.133(7) 0.027(5) -0.013(6) -0.041(5)
C3 0.039(4) 0.034(4) 0.024(4) -0.005(3) 0.001(3) 0.000(3)
C4 0.058(5) 0.029(4) 0.014(3) -0.004(3) -0.007(3) -0.002(4)
C7 0.039(4) 0.040(4) 0.022(4) -0.003(3) 0.001(3) 0.007(3)
F4 0.141(8) 0.184(10) 0.064(5) 0.049(5) 0.017(5) -0.054(7)
F5 0.144(8) 0.111(6) 0.110(6) 0.049(5) -0.061(6) 0.014(6)
C11 0.054(5) 0.031(4) 0.029(4) -0.002(3) 0.007(4) -0.005(4)
C10 0.068(6) 0.035(5) 0.038(5) 0.004(4) 0.016(4) -0.008(4)
C21 0.040(5) 0.042(5) 0.032(4) -0.009(4) -0.005(3) -0.005(4)
C23 0.041(5) 0.042(5) 0.026(4) 0.006(3) -0.009(3) 0.000(4)
C20 0.049(5) 0.030(4) 0.030(4) -0.003(3) -0.006(3) 0.000(4)
C22 0.046(5) 0.047(5) 0.024(4) 0.001(4) -0.005(3) 0.005(4)
C18 0.073(6) 0.031(4) 0.023(4) 0.000(3) -0.005(4) -0.003(4)
C8 0.057(5) 0.047(5) 0.023(4) 0.000(4) 0.000(4) 0.000(4)
C29 0.049(5) 0.044(5) 0.040(5) 0.013(4) -0.004(4) -0.015(4)
C25 0.029(4) 0.050(5) 0.052(5) -0.017(4) -0.010(4) -0.006(4)
C9 0.079(7) 0.052(6) 0.026(4) 0.007(4) 0.002(4) -0.007(5)
C17 0.104(8) 0.024(4) 0.025(4) -0.004(3) -0.007(4) -0.024(5)
C31 0.059(6) 0.060(6) 0.036(5) -0.001(4) -0.001(4) 0.004(5)
C13 0.093(8) 0.040(5) 0.027(4) 0.001(4) -0.001(5) 0.002(5)
C26 0.066(6) 0.050(6) 0.039(5) -0.011(4) 0.000(4) -0.006(5)
C32 0.081(8) 0.061(7) 0.051(6) -0.001(5) -0.010(5) -0.015(6)
C27 0.069(7) 0.059(6) 0.045(5) -0.007(5) -0.004(5) 0.016(5)
C16 0.122(11) 0.034(5) 0.045(6) -0.008(4) 0.001(6) -0.030(6)
C30 0.051(6) 0.092(8) 0.042(5) 0.016(5) 0.008(4) -0.014(6)
C36 0.051(6) 0.046(5) 0.057(6) -0.008(5) -0.003(5) -0.003(4)
C14 0.119(10) 0.042(6) 0.052(6) -0.007(5) -0.008(6) 0.017(6)
N8 0.105(9) 0.126(10) 0.061(6) -0.038(7) -0.026(6) 0.037(7)
C15 0.169(15) 0.041(6) 0.039(6) -0.003(5) 0.013(7) -0.002(8)
C28 0.097(9) 0.065(7) 0.050(6) -0.009(5) 0.029(6) -0.001(6)
C35 0.074(8) 0.090(10) 0.070(8) 0.026(7) -0.008(7) -0.007(7)
C34 0.05(2) 0.12(3) 0.117(18) 0.06(2) -0.017(19) -0.037(18)
C33 0.065(18) 0.14(3) 0.117(17) 0.07(2) -0.003(18) -0.005(18)
N9 0.19(3) 0.23(4) 0.128(18) -0.03(3) 0.09(2) -0.11(3)

loop_
_atom_type_symbol
_atom_type_description
_atom_type_scat_dispersion_real
_atom_type_scat_dispersion_imag
_atom_type_scat_source
C C 0.0033 0.0016 'International Tables Vol C Tables 4.2.6.8 and 6.1.1.4'
H H 0.0000 0.0000 'International Tables Vol C Tables 4.2.6.8 and 6.1.1.4'
F F 0.0171 0.0103 'International Tables Vol C Tables 4.2.6.8 and 6.1.1.4'
N N 0.0061 0.0033 'International Tables Vol C Tables 4.2.6.8 and 6.1.1.4'
O O 0.0106 0.0060 'International Tables Vol C Tables 4.2.6.8 and 6.1.1.4'
S S 0.1246 0.1234 'International Tables Vol C Tables 4.2.6.8 and 6.1.1.4'
Sn Sn -0.6537 1.4246 'International Tables Vol C Tables 4.2.6.8 and 6.1.1.4'

loop_
_geom_angle_atom_site_label_1
_geom_angle_atom_site_label_2
_geom_angle_atom_site_label_3
_geom_angle
F2 Sn1 N2 86.5(2)
F2 Sn1 N4 84.2(2)
F2 Sn1 N1 81.2(2)
F2 Sn1 N3 157.9(2)
N2 Sn1 N1 75.7(2)
F1 Sn1 F2 109.9(2)
F1 Sn1 N2 117.7(2)
F1 Sn1 N4 92.8(2)
F1 Sn1 N1 162.3(2)
F1 Sn1 N3 92.0(3)
N4 Sn1 N2 149.4(2)
N4 Sn1 N1 74.1(2)
N3 Sn1 N2 85.6(2)
N3 Sn1 N4 92.3(2)
N3 Sn1 N1 76.9(3)
O5 S2 C36 103.2(4)
O6 S2 O5 115.3(4)
O6 S2 C36 103.6(4)
O4 S2 O5 113.5(4)
O4 S2 O6 116.1(4)
O4 S2 C36 102.6(5)
O2 S1 O1 114.4(4)
O2 S1 O3 116.4(4)
O2 S1 C35 101.0(5)
O1 S1 C35 103.9(5)
O3 S1 O1 115.4(4)
O3 S1 C35 102.9(5)
C12 N2 Sn1 138.7(5)
C2 N2 Sn1 115.5(4)
C2 N2 C12 105.7(6)
C19 N4 Sn1 136.6(5)
C6 N4 Sn1 116.2(5)
C6 N4 C19 106.8(6)
C1 N1 Sn1 106.9(4)
C1 N1 C5 110.6(6)
C5 N1 Sn1 105.9(4)
C3 N1 Sn1 108.7(4)
C3 N1 C1 113.8(6)
C3 N1 C5 110.6(6)
C4 N3 Sn1 117.2(5)
C4 N3 C18 107.4(8)
C18 N3 Sn1 134.9(6)
C2 N5 C7 107.5(6)
C2 N5 C25 128.2(7)
C7 N5 C25 124.2(6)
C6 N7 C24 107.4(6)
C6 N7 C29 127.1(6)
C24 N7 C29 125.5(6)
N2 C12 C11 129.3(6)
C7 C12 N2 109.7(6)
C7 C12 C11 120.9(6)
C4 N6 C13 106.6(8)
C4 N6 C27 127.8(8)
C13 N6 C27 125.6(8)
N2 C2 N5 111.7(6)
N2 C2 C1 122.8(6)
N5 C2 C1 125.5(7)
N4 C19 C24 107.5(6)
C20 C19 N4 131.0(6)
C20 C19 C24 121.4(6)
N1 C1 H1A 109.8
N1 C1 H1B 109.8
C2 C1 N1 109.4(6)
C2 C1 H1A 109.8
C2 C1 H1B 109.8
H1A C1 H1B 108.3
N1 C5 H5A 110.1
N1 C5 H5B 110.1
H5A C5 H5B 108.4
C6 C5 N1 108.0(6)
C6 C5 H5A 110.1
C6 C5 H5B 110.1
N4 C6 N7 112.0(6)
N4 C6 C5 122.1(6)
N7 C6 C5 125.8(6)
N7 C24 C19 106.3(6)
N7 C24 C23 131.6(7)
C23 C24 C19 122.1(7)
N1 C3 H3A 109.2
N1 C3 H3B 109.2
N1 C3 C4 112.1(6)
H3A C3 H3B 107.9
C4 C3 H3A 109.2
C4 C3 H3B 109.2
N3 C4 N6 112.0(7)
N3 C4 C3 122.9(7)
N6 C4 C3 125.0(8)
N5 C7 C8 131.8(7)
C12 C7 N5 105.4(6)
C12 C7 C8 122.7(8)
C12 C11 H11 121.5
C10 C11 C12 117.0(7)
C10 C11 H11 121.5
C11 C10 H10 120.0
C11 C10 C9 119.9(8)
C9 C10 H10 120.0
C20 C21 H21 119.4
C20 C21 C22 121.2(8)
C22 C21 H21 119.4
C24 C23 H23 122.4
C22 C23 C24 115.1(7)
C22 C23 H23 122.4
C19 C20 H20 121.6
C21 C20 C19 116.8(7)
C21 C20 H20 121.6
C21 C22 H22 118.4
C23 C22 C21 123.3(7)
C23 C22 H22 118.4
C17 C18 N3 130.7(9)
C13 C18 N3 107.4(8)
C13 C18 C17 121.9(9)
C7 C8 H8 122.2
C9 C8 C7 115.7(8)
C9 C8 H8 122.2
N7 C29 H29A 109.4
N7 C29 H29B 109.4
N7 C29 C30 111.3(8)
H29A C29 H29B 108.0
C30 C29 H29A 109.4
C30 C29 H29B 109.4
N5 C25 H25A 109.3
N5 C25 H25B 109.3
N5 C25 C26 111.5(7)
H25A C25 H25B 108.0
C26 C25 H25A 109.3
C26 C25 H25B 109.3
C10 C9 H9 118.2
C8 C9 C10 123.7(8)
C8 C9 H9 118.2
C18 C17 H17 122.2
C18 C17 C16 115.6(11)
C16 C17 H17 122.2
N8 C31 C32 178.5(12)
C18 C13 N6 106.6(8)
C18 C13 C14 123.1(11)
C14 C13 N6 130.3(11)
C25 C26 H26A 109.5
C25 C26 H26B 109.5
C25 C26 H26C 109.5
H26A C26 H26B 109.5
H26A C26 H26C 109.5
H26B C26 H26C 109.5
C31 C32 H32A 109.5
C31 C32 H32B 109.5
C31 C32 H32C 109.5
H32A C32 H32B 109.5
H32A C32 H32C 109.5
H32B C32 H32C 109.5
N6 C27 H27A 108.5
N6 C27 H27B 108.5
N6 C27 C28 115.3(9)
H27A C27 H27B 107.5
C28 C27 H27A 108.5
C28 C27 H27B 108.5
C17 C16 H16 118.7
C15 C16 C17 122.6(11)
C15 C16 H16 118.7
C29 C30 H30A 109.5
C29 C30 H30B 109.5
C29 C30 H30C 109.5
H30A C30 H30B 109.5
H30A C30 H30C 109.5
H30B C30 H30C 109.5
F6 C36 S2 111.2(7)
F6 C36 F8 105.7(8)
F8 C36 S2 111.2(7)
F7 C36 S2 110.9(7)
F7 C36 F6 109.2(9)
F7 C36 F8 108.5(9)
C13 C14 H14 122.5
C13 C14 C15 115.0(12)
C15 C14 H14 122.5
C16 C15 C14 121.8(11)
C16 C15 H15 119.1
C14 C15 H15 119.1
C27 C28 H28A 109.5
C27 C28 H28B 109.5
C27 C28 H28C 109.5
H28A C28 H28B 109.5
H28A C28 H28C 109.5
H28B C28 H28C 109.5
F3 C35 S1 109.9(8)
F3 C35 F5 106.3(12)
F4 C35 S1 109.8(10)
F4 C35 F3 110.0(11)
F4 C35 F5 110.6(11)
F5 C35 S1 110.1(9)
H34A C34 H34B 109.5
H34A C34 H34C 109.5
H34B C34 H34C 109.5
C33 C34 H34A 109.5
C33 C34 H34B 109.5
C33 C34 H34C 109.5
N9 C33 C34 173(3)

loop_
_geom_bond_atom_site_label_1
_geom_bond_atom_site_label_2
_geom_bond_distance
Sn1 F2 1.966(5)
Sn1 N2 2.149(5)
Sn1 F1 1.938(5)
Sn1 N4 2.148(6)
Sn1 N1 2.362(6)
Sn1 N3 2.123(7)
S2 O5 1.455(7)
S2 O6 1.434(6)
S2 O4 1.433(7)
S2 C36 1.811(10)
S1 O2 1.432(6)
S1 O1 1.437(6)
S1 O3 1.434(7)
S1 C35 1.829(13)
N2 C12 1.377(8)
N2 C2 1.331(9)
N4 C19 1.396(8)
N4 C6 1.310(9)
N1 C1 1.494(8)
N1 C5 1.497(9)
N1 C3 1.481(10)
N3 C4 1.308(11)
N3 C18 1.400(10)
N5 C2 1.336(9)
N5 C7 1.392(10)
N5 C25 1.473(9)
F6 C36 1.319(10)
F8 C36 1.336(11)
N7 C6 1.349(9)
N7 C24 1.377(9)
N7 C29 1.466(10)
C12 C7 1.371(10)
C12 C11 1.411(10)
N6 C4 1.345(10)
N6 C13 1.405(12)
N6 C27 1.479(12)
C2 C1 1.493(10)
C19 C24 1.398(10)
C19 C20 1.387(10)
C1 H1A 0.9900
C1 H1B 0.9900
C5 H5A 0.9900
C5 H5B 0.9900
C5 C6 1.491(10)
C24 C23 1.394(10)
F7 C36 1.308(11)
F3 C35 1.326(15)
C3 H3A 0.9900
C3 H3B 0.9900
C3 C4 1.491(10)
C7 C8 1.401(10)
F4 C35 1.313(15)
F5 C35 1.328(14)
C11 H11 0.9500
C11 C10 1.382(11)
C10 H10 0.9500
C10 C9 1.414(12)
C21 H21 0.9500
C21 C20 1.368(10)
C21 C22 1.401(11)
C23 H23 0.9500
C23 C22 1.372(11)
C20 H20 0.9500
C22 H22 0.9500
C18 C17 1.383(13)
C18 C13 1.378(14)
C8 H8 0.9500
C8 C9 1.352(12)
C29 H29A 0.9900
C29 H29B 0.9900
C29 C30 1.519(13)
C25 H25A 0.9900
C25 H25B 0.9900
C25 C26 1.520(12)
C9 H9 0.9500
C17 H17 0.9500
C17 C16 1.390(14)
C31 C32 1.433(13)
C31 N8 1.118(12)
C13 C14 1.386(13)
C26 H26A 0.9800
C26 H26B 0.9800
C26 H26C 0.9800
C32 H32A 0.9800
C32 H32B 0.9800
C32 H32C 0.9800
C27 H27A 0.9900
C27 H27B 0.9900
C27 C28 1.483(13)
C16 H16 0.9500
C16 C15 1.382(18)
C30 H30A 0.9800
C30 H30B 0.9800
C30 H30C 0.9800
C14 H14 0.9500
C14 C15 1.395(18)
C15 H15 0.9500
C28 H28A 0.9800
C28 H28B 0.9800
C28 H28C 0.9800
C34 H34A 0.9800
C34 H34B 0.9800
C34 H34C 0.9800
C34 C33 1.65(6)
C33 N9 1.16(4)
